data_7034589
loop_
_publ_author_name
'Toure, Momar'
'Chuzel, Olivier'
'Parrain, Jean-Luc'

_publ_section_title
;
 Synthesis and structure of Ag(i), Pd(ii), Rh(i), Ru(ii) and Au(i)
 NHC-complexes with a pendant Lewis acidic boronic ester moiety.
;
_journal_issue 16
_journal_name_full 'Dalton transactions (Cambridge, England : 2003)'
_journal_page_first 7139
_journal_page_last 7143
_journal_paper_doi 10.1039/c5dt00814j
_journal_volume 44
_journal_year 2015
_chemical_compound_source 'synthesis as described'
_chemical_formula_moiety 'C16 H23 B1 Cl2 N4 O2 Pd1'
_chemical_formula_sum 'C16 H23 B Cl2 N4 O2 Pd'
_chemical_formula_weight 491.49
_chemical_name_systematic
;
?
;
_space_group_IT_number 14
_symmetry_cell_setting monoclinic
_symmetry_Int_Tables_number 14
_symmetry_space_group_name_Hall '-P 2ybc'
_symmetry_space_group_name_H-M 'P 1 21/c 1'
_atom_sites_solution_hydrogens geom
_atom_sites_solution_primary direct
_atom_sites_solution_secondary difmap
_audit_conform_dict_location ftp://ftp.iucr.org/pub/cif_core.dic
_audit_conform_dict_name cif_core.dic
_audit_conform_dict_version 2.4
_audit_creation_date 2010-12-13T10:25:57-00:00
_audit_creation_method 'WinGX routine CIF_UPDATE'
_audit_update_record
;
2012-05-04 deposited with the CCDC.
2015-03-24 downloaded from the CCDC.
;
_cell_angle_alpha 90
_cell_angle_beta 75.801(1)
_cell_angle_gamma 90
_cell_formula_units_Z 4
_cell_length_a 12.9882(2)
_cell_length_b 12.9376(2)
_cell_length_c 12.4940(2)
_cell_measurement_reflns_used 18035
_cell_measurement_temperature 293(2)
_cell_measurement_theta_max 28.71
_cell_measurement_theta_min 2.26
_cell_measurement_wavelength 0.71073
_cell_volume 2035.30(6)
_computing_molecular_graphics 'Ortep-3 for Windows (Farrugia, 1997)'
_computing_publication_material 'WinGX publication routines (Farrugia, 1999)'
_computing_structure_refinement 'SHELXL-97 (Sheldrick, 1997)'
_computing_structure_solution 'SHELXS-97 (Sheldrick, 1990)'
_diffrn_ambient_temperature 293(2)
_diffrn_measured_fraction_theta_full 0.982
_diffrn_measured_fraction_theta_max 0.982
_diffrn_measurement_device_type KappaCCD
_diffrn_measurement_method 'Omega + Phi scan'
_diffrn_radiation_monochromator graphite
_diffrn_radiation_probe x-ray
_diffrn_radiation_type MoK\a
_diffrn_radiation_wavelength 0.71073
_diffrn_reflns_av_R_equivalents 0.0417
_diffrn_reflns_av_unetI/netI 0.0591
_diffrn_reflns_limit_h_max 17
_diffrn_reflns_limit_h_min -15
_diffrn_reflns_limit_k_max 15
_diffrn_reflns_limit_k_min -16
_diffrn_reflns_limit_l_max 16
_diffrn_reflns_limit_l_min -15
_diffrn_reflns_number 18035
_diffrn_reflns_reduction_process
;
Scaled and merged with Sortav
R.H. Blessing, (1987) Cryst. Rev. 1, 3-58
R.H. Blessing, (1989) J. Appl. Cryst. 22, 396-397
;
_diffrn_reflns_theta_full 28.71
_diffrn_reflns_theta_max 28.71
_diffrn_reflns_theta_min 2.26
_diffrn_standards_number none
_exptl_absorpt_coefficient_mu 1.192
_exptl_absorpt_correction_T_max 0.705
_exptl_absorpt_correction_T_min 0.699
_exptl_absorpt_correction_type multi-scan
_exptl_absorpt_process_details
;
R.H. Blessing, Acta Cryst. (1995), A51, 33-38
;
_exptl_crystal_colour yellow
_exptl_crystal_density_diffrn 1.604
_exptl_crystal_density_method 'not measured'
_exptl_crystal_description prism
_exptl_crystal_F_000 992
_exptl_crystal_size_max 0.4
_exptl_crystal_size_mid 0.3
_exptl_crystal_size_min 0.2
_refine_diff_density_max 0.948
_refine_diff_density_min -0.8
_refine_diff_density_rms 0.113
_refine_ls_extinction_method none
_refine_ls_goodness_of_fit_ref 1.042
_refine_ls_hydrogen_treatment constr
_refine_ls_matrix_type full
_refine_ls_number_parameters 235
_refine_ls_number_reflns 5170
_refine_ls_number_restraints 0
_refine_ls_restrained_S_all 1.042
_refine_ls_R_factor_all 0.0606
_refine_ls_R_factor_gt 0.041
_refine_ls_shift/su_max 0.000
_refine_ls_shift/su_mean 0
_refine_ls_structure_factor_coef Fsqd
_refine_ls_weighting_details 'calc w=1/[\s^2^(Fo^2^)+(0.0672P)^2^+0.0000P] where P=(Fo^2^+2Fc^2^)/3'
_refine_ls_weighting_scheme calc
_refine_ls_wR_factor_gt 0.1097
_refine_ls_wR_factor_ref 0.1172
_reflns_number_gt 3862
_reflns_number_total 5170
_reflns_threshold_expression >2sigma(I)
_cod_data_source_file c5dt00814j2.cif
_cod_data_source_block mom48
_cod_depositor_comments 'Adding full bibliography for 7034588--7034592.cif.'
_cod_original_sg_symbol_H-M 'P 21/c'
_cod_database_code 7034589

loop_
_symmetry_equiv_pos_as_xyz
'x, y, z'
'-x, y+1/2, -z+1/2'
'-x, -y, -z'
'x, -y-1/2, z-1/2'

loop_
_atom_site_label
_atom_site_type_symbol
_atom_site_fract_x
_atom_site_fract_y
_atom_site_fract_z
_atom_site_U_iso_or_equiv
_atom_site_adp_type
_atom_site_occupancy
_atom_site_symmetry_multiplicity
_atom_site_calc_flag
_atom_site_refinement_flags
C1 C 0.4025(2) 0.2035(3) 0.6460(3) 0.0616(8) Uani 1 1 d .
H1 H 0.4303 0.2024 0.7079 0.074 Uiso 1 1 calc R
C2 C 0.3863(3) 0.2957(3) 0.6001(4) 0.0739(10) Uani 1 1 d .
H2 H 0.4045 0.3577 0.6283 0.089 Uiso 1 1 calc R
C3 C 0.3422(3) 0.2940(3) 0.5109(4) 0.0755(11) Uani 1 1 d .
H3 H 0.3301 0.3566 0.4794 0.091 Uiso 1 1 calc R
C4 C 0.3378(2) 0.1220(2) 0.5147(3) 0.0488(7) Uani 1 1 d .
C5 C 0.2772(3) 0.0030(3) 0.3827(3) 0.0594(8) Uani 1 1 d .
H5 H 0.2551 0.0497 0.3364 0.071 Uiso 1 1 calc R
C6 C 0.2764(3) -0.0993(3) 0.3760(3) 0.0614(8) Uani 1 1 d .
H6 H 0.2525 -0.138 0.3242 0.074 Uiso 1 1 calc R
C7 C 0.3435(2) -0.0620(2) 0.5215(2) 0.0451(6) Uani 1 1 d .
C8 C 0.3291(2) -0.2512(2) 0.4794(2) 0.0498(6) Uani 1 1 d .
H8A H 0.389 -0.2621 0.5117 0.06 Uiso 1 1 calc R
H8B H 0.3443 -0.2864 0.4087 0.06 Uiso 1 1 calc R
C9 C 0.2309(2) -0.2983(2) 0.5540(3) 0.0514(7) Uani 1 1 d .
H9A H 0.1713 -0.2908 0.5207 0.062 Uiso 1 1 calc R
H9B H 0.2139 -0.2624 0.6244 0.062 Uiso 1 1 calc R
C10 C 0.2498(2) -0.4121(2) 0.5724(3) 0.0548(7) Uani 1 1 d .
H10A H 0.3044 -0.4172 0.6129 0.066 Uiso 1 1 calc R
H10B H 0.2775 -0.444 0.5009 0.066 Uiso 1 1 calc R
C11 C -0.0151(4) -0.5236(3) 0.7262(5) 0.0933(15) Uani 1 1 d .
C12 C 0.0540(3) -0.6169(3) 0.7076(5) 0.0921(14) Uani 1 1 d .
C13 C -0.0386(6) -0.4910(5) 0.8469(6) 0.137(3) Uani 1 1 d .
H13A H 0.0263 -0.4894 0.8706 0.205 Uiso 1 1 calc R
H13B H -0.0868 -0.5395 0.8912 0.205 Uiso 1 1 calc R
H13C H -0.0702 -0.4234 0.8549 0.205 Uiso 1 1 calc R
C14 C -0.1183(4) -0.5317(5) 0.6847(7) 0.124(2) Uani 1 1 d .
H14A H -0.1511 -0.4649 0.6882 0.187 Uiso 1 1 calc R
H14B H -0.1664 -0.5793 0.7305 0.187 Uiso 1 1 calc R
H14C H -0.1011 -0.5559 0.6098 0.187 Uiso 1 1 calc R
C15 C 0.0574(4) -0.6874(4) 0.7992(5) 0.1163(19) Uani 1 1 d .
H15A H 0.1193 -0.7305 0.7786 0.175 Uiso 1 1 calc R
H15B H -0.0051 -0.7299 0.8154 0.175 Uiso 1 1 calc R
H15C H 0.0602 -0.6478 0.8634 0.175 Uiso 1 1 calc R
C16 C 0.0370(5) -0.6789(5) 0.6037(5) 0.134(2) Uani 1 1 d .
H16A H 0.086 -0.7357 0.5882 0.201 Uiso 1 1 calc R
H16B H 0.0493 -0.6337 0.5408 0.201 Uiso 1 1 calc R
H16C H -0.0344 -0.7047 0.6191 0.201 Uiso 1 1 calc R
N1 N 0.37885(18) 0.11429(18) 0.6031(2) 0.0510(6) Uani 1 1 d .
N2 N 0.3161(2) 0.2067(2) 0.4673(3) 0.0647(7) Uani 1 1 d .
N3 N 0.3176(2) 0.02594(18) 0.4726(2) 0.0489(6) Uani 1 1 d .
N4 N 0.3179(2) -0.13861(18) 0.46109(19) 0.0483(5) Uani 1 1 d .
O1 O 0.0510(2) -0.4456(3) 0.6556(4) 0.1111(13) Uani 1 1 d .
O2 O 0.1612(2) -0.5697(2) 0.6761(3) 0.0948(10) Uani 1 1 d .
Cl1 Cl 0.46118(9) 0.01826(7) 0.80298(8) 0.0728(3) Uani 1 1 d .
Cl2 Cl 0.42201(8) -0.20258(6) 0.69170(7) 0.0654(2) Uani 1 1 d .
Pd1 Pd 0.400194(16) -0.034202(15) 0.650556(17) 0.04405(11) Uani 1 1 d .
B1 B 0.1518(3) -0.4759(2) 0.6353(3) 0.0526(8) Uani 1 1 d .

loop_
_atom_site_aniso_label
_atom_site_aniso_U_11
_atom_site_aniso_U_22
_atom_site_aniso_U_33
_atom_site_aniso_U_23
_atom_site_aniso_U_13
_atom_site_aniso_U_12
C1 0.0502(18) 0.0510(17) 0.080(2) -0.0106(15) -0.0093(16) -0.0027(12)
C2 0.063(2) 0.0451(17) 0.103(3) -0.0091(18) -0.002(2) -0.0057(15)
C3 0.066(2) 0.0460(17) 0.102(3) 0.0119(18) 0.003(2) 0.0037(15)
C4 0.0355(13) 0.0437(14) 0.0610(17) 0.0073(13) -0.0002(12) -0.0013(11)
C5 0.060(2) 0.0659(18) 0.0554(19) 0.0124(16) -0.0201(16) -0.0021(16)
C6 0.069(2) 0.0659(18) 0.0545(18) 0.0016(15) -0.0246(16) -0.0074(15)
C7 0.0379(13) 0.0457(13) 0.0481(15) 0.0075(12) -0.0037(11) -0.0037(11)
C8 0.0540(17) 0.0463(14) 0.0448(15) -0.0019(12) -0.0038(13) -0.0018(12)
C9 0.0459(15) 0.0463(14) 0.0581(17) -0.0024(12) -0.0053(13) -0.0045(12)
C10 0.0476(16) 0.0528(16) 0.0593(18) 0.0019(13) -0.0039(13) -0.0050(12)
C11 0.060(2) 0.087(3) 0.119(4) 0.026(2) 0.004(2) -0.016(2)
C12 0.063(2) 0.078(3) 0.129(4) 0.034(3) -0.012(2) -0.023(2)
C13 0.127(6) 0.153(5) 0.101(4) -0.033(4) 0.029(4) -0.025(4)
C14 0.049(2) 0.143(6) 0.174(6) 0.042(4) -0.013(3) -0.002(2)
C15 0.099(4) 0.096(3) 0.151(5) 0.056(3) -0.024(3) -0.028(3)
C16 0.139(5) 0.099(4) 0.152(5) -0.050(4) -0.013(4) -0.028(3)
N1 0.0359(11) 0.0452(12) 0.0677(16) 0.0005(11) -0.0044(11) -0.0028(9)
N2 0.0591(16) 0.0502(14) 0.0786(19) 0.0136(13) -0.0052(14) 0.0042(12)
N3 0.0459(14) 0.0477(13) 0.0516(15) 0.0077(10) -0.0092(11) -0.0032(9)
N4 0.0509(13) 0.0485(12) 0.0438(12) 0.0036(10) -0.0083(10) -0.0069(10)
O1 0.0569(16) 0.0857(18) 0.173(4) 0.055(2) 0.005(2) -0.0039(14)
O2 0.0589(16) 0.0844(17) 0.136(3) 0.0437(18) -0.0129(17) -0.0146(14)
Cl1 0.0840(7) 0.0758(6) 0.0660(6) -0.0132(4) -0.0322(5) 0.0024(4)
Cl2 0.0898(6) 0.0530(4) 0.0572(5) 0.0082(3) -0.0254(4) 0.0082(4)
Pd1 0.03911(15) 0.04637(15) 0.04471(16) 0.00058(8) -0.00650(10) 0.00080(8)
B1 0.0486(18) 0.0457(17) 0.061(2) -0.0014(14) -0.0084(16) -0.0036(13)

loop_
_atom_type_symbol
_atom_type_description
_atom_type_scat_dispersion_real
_atom_type_scat_dispersion_imag
_atom_type_scat_source
C C 0.0033 0.0016 'International Tables Vol C Tables 4.2.6.8 and 6.1.1.4'
H H 0 0 'International Tables Vol C Tables 4.2.6.8 and 6.1.1.4'
C C 0.0033 0.0016 'International Tables Vol C Tables 4.2.6.8 and 6.1.1.4'
N N 0.0061 0.0033 'International Tables Vol C Tables 4.2.6.8 and 6.1.1.4'
O O 0.0106 0.006 'International Tables Vol C Tables 4.2.6.8 and 6.1.1.4'
Cl Cl 0.1484 0.1585 'International Tables Vol C Tables 4.2.6.8 and 6.1.1.4'
Pd Pd -0.9988 1.0072 'International Tables Vol C Tables 4.2.6.8 and 6.1.1.4'
B B 0.0013 0.0007 'International Tables Vol C Tables 4.2.6.8 and 6.1.1.4'

loop_
_geom_angle_atom_site_label_1
_geom_angle_atom_site_label_2
_geom_angle_atom_site_label_3
_geom_angle
N1 C1 C2 120.8(3)
N1 C1 H1 119.6
C2 C1 H1 119.6
C1 C2 C3 117.8(3)
C1 C2 H2 121.1
C3 C2 H2 121.1
N2 C3 C2 122.9(3)
N2 C3 H3 118.6
C2 C3 H3 118.6
N2 C4 N1 127.4(3)
N2 C4 N3 119.6(3)
N1 C4 N3 113.0(2)
C6 C5 N3 106.0(3)
C6 C5 H5 127
N3 C5 H5 127
C5 C6 N4 107.7(3)
C5 C6 H6 126.2
N4 C6 H6 126.2
N4 C7 N3 104.0(3)
N4 C7 Pd1 142.7(2)
N3 C7 Pd1 113.3(2)
N4 C8 C9 113.0(2)
N4 C8 H8A 109
C9 C8 H8A 109
N4 C8 H8B 109
C9 C8 H8B 109
H8A C8 H8B 107.8
C8 C9 C10 109.9(2)
C8 C9 H9A 109.7
C10 C9 H9A 109.7
C8 C9 H9B 109.7
C10 C9 H9B 109.7
H9A C9 H9B 108.2
C9 C10 B1 116.6(3)
C9 C10 H10A 108.1
B1 C10 H10A 108.1
C9 C10 H10B 108.1
B1 C10 H10B 108.1
H10A C10 H10B 107.3
O1 C11 C12 102.8(4)
O1 C11 C13 110.4(5)
C12 C11 C13 110.3(5)
O1 C11 C14 105.7(4)
C12 C11 C14 115.5(5)
C13 C11 C14 111.6(5)
C15 C12 O2 104.9(4)
C15 C12 C11 120.8(5)
O2 C12 C11 101.5(3)
C15 C12 C16 111.1(5)
O2 C12 C16 107.5(4)
C11 C12 C16 109.7(5)
C11 C13 H13A 109.5
C11 C13 H13B 109.5
H13A C13 H13B 109.5
C11 C13 H13C 109.5
H13A C13 H13C 109.5
H13B C13 H13C 109.5
C11 C14 H14A 109.5
C11 C14 H14B 109.5
H14A C14 H14B 109.5
C11 C14 H14C 109.5
H14A C14 H14C 109.5
H14B C14 H14C 109.5
C12 C15 H15A 109.5
C12 C15 H15B 109.5
H15A C15 H15B 109.5
C12 C15 H15C 109.5
H15A C15 H15C 109.5
H15B C15 H15C 109.5
C12 C16 H16A 109.5
C12 C16 H16B 109.5
H16A C16 H16B 109.5
C12 C16 H16C 109.5
H16A C16 H16C 109.5
H16B C16 H16C 109.5
C1 N1 C4 116.2(3)
C1 N1 Pd1 129.1(2)
C4 N1 Pd1 114.66(18)
C4 N2 C3 114.9(3)
C7 N3 C5 111.5(3)
C7 N3 C4 118.8(3)
C5 N3 C4 129.7(3)
C7 N4 C6 110.8(3)
C7 N4 C8 126.3(2)
C6 N4 C8 122.9(3)
B1 O1 C11 108.4(3)
B1 O2 C12 108.0(3)
C7 Pd1 N1 80.20(11)
C7 Pd1 Cl2 95.89(9)
N1 Pd1 Cl2 176.00(8)
C7 Pd1 Cl1 173.48(9)
N1 Pd1 Cl1 93.47(8)
Cl2 Pd1 Cl1 90.46(3)
O1 B1 O2 111.9(3)
O1 B1 C10 125.7(3)
O2 B1 C10 122.3(3)

loop_
_geom_bond_atom_site_label_1
_geom_bond_atom_site_label_2
_geom_bond_distance
C1 N1 1.339(4)
C1 C2 1.362(5)
C1 H1 0.93
C2 C3 1.373(6)
C2 H2 0.93
C3 N2 1.333(5)
C3 H3 0.93
C4 N2 1.308(4)
C4 N1 1.343(4)
C4 N3 1.399(4)
C5 C6 1.326(5)
C5 N3 1.384(4)
C5 H5 0.93
C6 N4 1.400(4)
C6 H6 0.93
C7 N4 1.336(4)
C7 N3 1.372(4)
C7 Pd1 1.963(3)
C8 N4 1.487(4)
C8 C9 1.511(4)
C8 H8A 0.97
C8 H8B 0.97
C9 C10 1.518(4)
C9 H9A 0.97
C9 H9B 0.97
C10 B1 1.558(5)
C10 H10A 0.97
C10 H10B 0.97
C11 O1 1.471(5)
C11 C12 1.488(7)
C11 C13 1.523(9)
C11 C14 1.554(7)
C12 C15 1.473(6)
C12 O2 1.482(5)
C12 C16 1.586(7)
C13 H13A 0.96
C13 H13B 0.96
C13 H13C 0.96
C14 H14A 0.96
C14 H14B 0.96
C14 H14C 0.96
C15 H15A 0.96
C15 H15B 0.96
C15 H15C 0.96
C16 H16A 0.96
C16 H16B 0.96
C16 H16C 0.96
N1 Pd1 2.049(2)
O1 B1 1.331(5)
O2 B1 1.334(5)
Cl1 Pd1 2.3355(9)
Cl2 Pd1 2.2719(8)
